data_4308474
loop_
_publ_author_name
'E. K. Brechin'
'E. C. Sa\~nudo'
'W. Wernsdorfer'
'C. Boskovic'
'J. Yoo'
'D. N. Hendrickson'
'A. Yamaguchi'
'H. Ishimoto'
'T. E. Concolino'
'A. L. Rheingold'
'G. Christou'

_publ_section_title
;
Single-Molecule Magnets: Structure and Properties of
[Mn18O14(O2CMe)18(hep)4(hepH)2(H2O)2](ClO4)2 with Spin S= 13
;
_journal_name_full 'Inorganic Chemistry'
_journal_page_first 502
_journal_page_last 511
_journal_paper_doi 10.1021/ic048857a
_journal_volume 44
_journal_year 2005
_chemical_formula_sum 'C90 H124 Cl2 Mn18 N12 O66'
_chemical_formula_weight 3489.83
_chemical_name_systematic
; 
 ? 
;
_space_group_IT_number 2
_symmetry_cell_setting triclinic
_symmetry_space_group_name_Hall '-P 1'
_symmetry_space_group_name_H-M 'P -1'
_atom_sites_solution_hydrogens geom
_atom_sites_solution_primary direct
_atom_sites_solution_secondary difmap
_audit_creation_method SHELXL-97
_cell_angle_alpha 89.8405(8)
_cell_angle_beta 77.7478(7)
_cell_angle_gamma 66.4181(11)
_cell_formula_units_Z 1
_cell_length_a 13.4785(3)
_cell_length_b 15.4119(4)
_cell_length_c 17.7509(4)
_cell_measurement_temperature 223(2)
_cell_volume 3288.56(14)
_computing_cell_refinement 'Bruker SMART'
_computing_data_collection 'Bruker SMART'
_computing_data_reduction 'Bruker SHELXTL'
_computing_molecular_graphics 'Bruker SHELXTL'
_computing_publication_material 'Bruker SHELXTL'
_computing_structure_refinement 'SHELXL-97 (Sheldrick, 1997)'
_computing_structure_solution 'SHELXS-97 (Sheldrick, 1990)'
_diffrn_ambient_temperature 223(2)
_diffrn_measured_fraction_theta_full 0.926
_diffrn_measured_fraction_theta_max 0.926
_diffrn_measurement_device_type 'CCD area detector'
_diffrn_measurement_method 'phi and omega scans'
_diffrn_radiation_monochromator graphite
_diffrn_radiation_source 'fine-focus sealed tube'
_diffrn_radiation_type MoK\a
_diffrn_radiation_wavelength 0.71073
_diffrn_reflns_av_R_equivalents 0.1324
_diffrn_reflns_av_sigmaI/netI 0.1297
_diffrn_reflns_limit_h_max 15
_diffrn_reflns_limit_h_min -15
_diffrn_reflns_limit_k_max 17
_diffrn_reflns_limit_k_min -17
_diffrn_reflns_limit_l_max 20
_diffrn_reflns_limit_l_min 0
_diffrn_reflns_number 18553
_diffrn_reflns_theta_full 24.50
_diffrn_reflns_theta_max 24.50
_diffrn_reflns_theta_min 1.69
_exptl_absorpt_coefficient_mu 1.800
_exptl_absorpt_correction_T_max 1.000
_exptl_absorpt_correction_T_min 0.576
_exptl_absorpt_correction_type 'Empirical from DIFABS'
_exptl_crystal_density_diffrn 1.762
_exptl_crystal_density_method 'not measured'
_exptl_crystal_F_000 1760
_exptl_crystal_size_max 0.25
_exptl_crystal_size_mid 0.15
_exptl_crystal_size_min 0.10
_refine_diff_density_max 1.033
_refine_diff_density_min -0.940
_refine_diff_density_rms 0.207
_refine_ls_extinction_method none
_refine_ls_goodness_of_fit_ref 1.851
_refine_ls_hydrogen_treatment mixed
_refine_ls_matrix_type full
_refine_ls_number_parameters 847
_refine_ls_number_reflns 10142
_refine_ls_number_restraints 6
_refine_ls_restrained_S_all 1.851
_refine_ls_R_factor_all 0.2104
_refine_ls_R_factor_gt 0.1366
_refine_ls_shift/su_max 0.326
_refine_ls_shift/su_mean 0.017
_refine_ls_structure_factor_coef Fsqd
_refine_ls_weighting_details 'calc w=1/[\s^2^(Fo^2^)+(0.1000P)^2^+0.0000P] where P=(Fo^2^+2Fc^2^)/3'
_refine_ls_weighting_scheme calc
_refine_ls_wR_factor_gt 0.2982
_refine_ls_wR_factor_ref 0.3460
_reflns_number_gt 6612
_reflns_number_total 10142
_reflns_threshold_expression >2sigma(I)
_cod_data_source_file ic048857asi20040819_092210.cif
_cod_data_source_block chr02
_cod_depositor_comments
;
The following automatic conversions were performed:
'_symmetry_cell_setting' value 'Triclinic' changed to 'triclinic'
according to '/home/saulius/struct/CIF-dictionaries/cif_core.dic'
dictionary named 'cif_core.dic' version 2.4.1 from 2010-06-29.

Automatic conversion script
Id: cif_fix_enum 1527 2010-12-29 10:47:43Z saulius 
;
_cod_original_cell_volume 3288.56(22)
_cod_database_code 4308474

loop_
_symmetry_equiv_pos_as_xyz
'x, y, z'
'-x, -y, -z'

loop_
_atom_site_label
_atom_site_type_symbol
_atom_site_fract_x
_atom_site_fract_y
_atom_site_fract_z
_atom_site_U_iso_or_equiv
_atom_site_adp_type
_atom_site_occupancy
_atom_site_symmetry_multiplicity
_atom_site_calc_flag
_atom_site_refinement_flags
_atom_site_disorder_assembly
_atom_site_disorder_group
Mn1 Mn 1.09678(19) -0.08884(17) 0.47933(14) 0.0220(6) Uani 1 1 d . . .
Mn2 Mn 1.0438(2) 0.05621(17) 0.33404(14) 0.0243(6) Uani 1 1 d . . .
Mn3 Mn 1.2320(2) -0.14127(17) 0.28440(15) 0.0269(6) Uani 1 1 d . . .
Mn4 Mn 1.0790(2) -0.06188(18) 0.19128(15) 0.0278(6) Uani 1 1 d . . .
Mn5 Mn 0.8517(2) 0.24636(18) 0.37794(15) 0.0287(6) Uani 1 1 d . . .
Mn6 Mn 1.2963(2) -0.25225(18) 0.44330(15) 0.0293(6) Uani 1 1 d . . .
Mn7 Mn 1.0468(2) 0.21596(18) 0.23531(16) 0.0299(6) Uani 1 1 d . . .
Mn8 Mn 1.2306(2) 0.03020(18) 0.17961(15) 0.0288(6) Uani 1 1 d . . .
Mn9 Mn 1.0829(2) 0.23056(18) 0.43741(16) 0.0289(6) Uani 1 1 d . . .
Cl1 Cl 1.2779(8) 0.4308(6) 0.0251(6) 0.098(3) Uani 1 1 d . . .
O1 O 0.9384(10) 0.3531(8) 0.4944(7) 0.039(3) Uani 1 1 d . . .
O2 O 0.8350(10) 0.3855(8) 0.4086(7) 0.038(3) Uani 1 1 d . . .
O3 O 0.9166(9) -0.0057(9) 0.2136(7) 0.036(3) Uani 1 1 d . . .
O4 O 0.8741(9) 0.0901(8) 0.3214(6) 0.027(3) Uani 1 1 d . . .
O5 O 1.0426(11) 0.3399(8) 0.2517(7) 0.038(3) Uani 1 1 d . . .
O6 O 1.1193(11) 0.3180(9) 0.3524(7) 0.040(3) Uani 1 1 d . . .
O7 O 1.2159(10) -0.2682(8) 0.2510(7) 0.036(3) Uani 1 1 d . . .
O8 O 1.1003(10) -0.2050(9) 0.1743(7) 0.037(3) Uani 1 1 d . . .
O9 O 1.2391(9) 0.1098(8) 0.3915(7) 0.030(3) Uani 1 1 d . . .
O10 O 1.2349(9) 0.0050(8) 0.3092(6) 0.029(3) Uani 1 1 d . . .
O11 O 1.0887(10) -0.0413(9) 0.0828(7) 0.039(3) Uani 1 1 d . . .
O12 O 1.2044(11) 0.0327(9) 0.0650(7) 0.043(3) Uani 1 1 d . . .
O13 O 1.3933(10) -0.2137(8) 0.2597(7) 0.040(3) Uani 1 1 d . . .
O14 O 1.4323(10) -0.3015(10) 0.3577(8) 0.051(4) Uani 1 1 d . . .
O15 O 1.3593(10) -0.1584(8) 0.4909(8) 0.044(3) Uani 1 1 d . . .
O16 O 1.2006(8) -0.0277(7) 0.5154(6) 0.024(2) Uani 1 1 d . . .
O17 O 0.6945(9) 0.3012(9) 0.3772(7) 0.036(3) Uani 1 1 d . . .
O18 O 1.3850(10) -0.3529(8) 0.4988(7) 0.037(3) Uani 1 1 d . . .
O19 O 1.0794(9) -0.0694(8) 0.2955(6) 0.028(3) Uani 1 1 d . . .
O20 O 1.2331(9) -0.0928(8) 0.1830(6) 0.028(3) Uani 1 1 d . . .
O21 O 1.2084(10) -0.1559(8) 0.3901(7) 0.037(3) Uani 1 1 d . . .
O22 O 1.0061(8) 0.1858(7) 0.3612(6) 0.025(2) Uani 1 1 d . . .
O23 O 1.0779(9) 0.0832(8) 0.2260(7) 0.029(3) Uani 1 1 d . . .
O24 O 1.1672(8) -0.2064(7) 0.5226(7) 0.027(3) Uani 1 1 d . . .
O25 O 1.0241(9) 0.0251(7) 0.4353(6) 0.026(2) Uani 1 1 d . . .
O26 O 1.2080(10) 0.1579(8) 0.1988(7) 0.036(3) Uani 1 1 d . . .
O27 O 1.0629(8) 0.1469(7) 0.5413(6) 0.023(2) Uani 1 1 d . . .
O28 O 0.8878(10) 0.2602(8) 0.2682(7) 0.037(3) Uani 1 1 d . . .
O29 O 1.2438(11) -0.3567(8) 0.3852(7) 0.041(3) Uani 1 1 d . . .
O30 O 1.346(3) 0.479(2) 0.0300(18) 0.172(14) Uani 1 1 d . . .
O31 O 1.313(3) 0.374(2) -0.045(2) 0.213(18) Uani 1 1 d . . .
O32 O 1.169(3) 0.501(2) 0.030(2) 0.23(2) Uani 1 1 d . . .
O33 O 1.266(5) 0.385(3) 0.093(3) 0.27(3) Uani 1 1 d . . .
N1 N 1.3984(13) -0.0110(11) 0.1352(9) 0.039(4) Uani 1 1 d . . .
N2 N 1.1990(12) 0.2585(10) 0.4994(9) 0.035(4) Uani 1 1 d . . .
N3 N 1.0251(13) 0.2477(11) 0.1137(9) 0.040(4) Uani 1 1 d . . .
N4 N 0.847(2) 0.6648(19) 0.2005(16) 0.100(9) Uani 1 1 d D . .
N5 N 1.615(4) 0.222(4) 0.068(3) 0.21(2) Uani 1 1 d D . .
N6 N 1.472(15) 0.450(8) 0.206(9) 0.80(18) Uani 1 1 d D . .
C1 C 0.8694(15) 0.4101(13) 0.4613(12) 0.040(5) Uani 1 1 d . . .
C2 C 0.8237(19) 0.5119(15) 0.4872(15) 0.064(7) Uani 1 1 d . . .
H2A H 0.7723 0.5479 0.4563 0.096 Uiso 1 1 calc R . .
H2B H 0.8839 0.5326 0.4811 0.096 Uiso 1 1 calc R . .
H2C H 0.7849 0.5223 0.5412 0.096 Uiso 1 1 calc R . .
C3 C 0.8438(14) 0.0579(13) 0.2710(11) 0.036(4) Uani 1 1 d . . .
C4 C 0.7284(15) 0.0905(15) 0.2676(13) 0.050(5) Uani 1 1 d . . .
H4A H 0.6819 0.1354 0.3121 0.075 Uiso 1 1 calc R . .
H4B H 0.7083 0.0366 0.2680 0.075 Uiso 1 1 calc R . .
H4C H 0.7176 0.1212 0.2205 0.075 Uiso 1 1 calc R . .
C5 C 1.0792(17) 0.3678(13) 0.3050(11) 0.039(5) Uani 1 1 d . . .
C6 C 1.069(3) 0.4665(16) 0.3008(17) 0.082(9) Uani 1 1 d . . .
H6A H 1.0983 0.4827 0.3416 0.123 Uiso 1 1 calc R . .
H6B H 0.9916 0.5093 0.3072 0.123 Uiso 1 1 calc R . .
H6C H 1.1112 0.4723 0.2509 0.123 Uiso 1 1 calc R . .
C7 C 1.1588(16) -0.2728(12) 0.2040(11) 0.037(4) Uani 1 1 d . . .
C8 C 1.155(2) -0.3664(16) 0.1876(14) 0.065(7) Uani 1 1 d . . .
H8A H 1.1079 -0.3598 0.1520 0.098 Uiso 1 1 calc R . .
H8B H 1.1263 -0.3874 0.2355 0.098 Uiso 1 1 calc R . .
H8C H 1.2301 -0.4128 0.1647 0.098 Uiso 1 1 calc R . .
C9 C 1.2885(12) 0.0353(11) 0.3459(10) 0.025(4) Uani 1 1 d . . .
C10 C 1.4112(12) -0.0180(13) 0.3340(11) 0.034(4) Uani 1 1 d . . .
H10A H 1.4367 -0.0723 0.2964 0.051 Uiso 1 1 calc R . .
H10B H 1.4291 -0.0397 0.3828 0.051 Uiso 1 1 calc R . .
H10C H 1.4477 0.0234 0.3152 0.051 Uiso 1 1 calc R . .
C11 C 1.1482(17) -0.0030(13) 0.0412(11) 0.040(5) Uani 1 1 d . . .
C12 C 1.1501(17) -0.0063(16) -0.0429(11) 0.048(5) Uani 1 1 d . . .
H12A H 1.1977 0.0231 -0.0694 0.072 Uiso 1 1 calc R . .
H12B H 1.0753 0.0278 -0.0501 0.072 Uiso 1 1 calc R . .
H12C H 1.1788 -0.0719 -0.0639 0.072 Uiso 1 1 calc R . .
C13 C 1.4541(15) -0.2771(13) 0.2933(12) 0.039(5) Uani 1 1 d . . .
C14 C 1.573(2) -0.329(2) 0.2472(13) 0.092(10) Uani 1 1 d . . .
H14A H 1.5811 -0.3060 0.1964 0.138 Uiso 1 1 calc R . .
H14B H 1.5915 -0.3968 0.2416 0.138 Uiso 1 1 calc R . .
H14C H 1.6233 -0.3182 0.2741 0.138 Uiso 1 1 calc R . .
C15 C 1.3029(14) -0.0712(12) 0.5121(10) 0.031(4) Uani 1 1 d . . .
C16 C 1.3619(16) -0.0187(14) 0.5420(11) 0.042(5) Uani 1 1 d . . .
H16A H 1.3108 0.0471 0.5571 0.064 Uiso 1 1 calc R . .
H16B H 1.4246 -0.0217 0.5017 0.064 Uiso 1 1 calc R . .
H16C H 1.3883 -0.0479 0.5865 0.064 Uiso 1 1 calc R . .
C17 C 1.3850(15) -0.3530(13) 0.5677(12) 0.036(4) Uani 1 1 d . . .
C18 C 1.4876(16) -0.4261(15) 0.5923(14) 0.058(6) Uani 1 1 d . . .
H18A H 1.4763 -0.4188 0.6481 0.086 Uiso 1 1 calc R . .
H18B H 1.5531 -0.4158 0.5680 0.086 Uiso 1 1 calc R . .
H18C H 1.4980 -0.4899 0.5762 0.086 Uiso 1 1 calc R . .
C19 C 1.2908(14) 0.1940(13) 0.1946(12) 0.041(5) Uani 1 1 d . . .
H19A H 1.3234 0.1779 0.2398 0.049 Uiso 1 1 calc R . .
H19B H 1.2566 0.2634 0.1954 0.049 Uiso 1 1 calc R . .
C20 C 1.3787(17) 0.1539(15) 0.1236(13) 0.052(6) Uani 1 1 d . . .
H20A H 1.4294 0.1856 0.1201 0.063 Uiso 1 1 calc R . .
H20B H 1.3441 0.1696 0.0792 0.063 Uiso 1 1 calc R . .
C21 C 1.4461(16) 0.0491(14) 0.1160(13) 0.044(5) Uani 1 1 d . . .
C22 C 1.5606(18) 0.0121(18) 0.0834(15) 0.066(7) Uani 1 1 d . . .
H22A H 1.5947 0.0538 0.0675 0.079 Uiso 1 1 calc R . .
C23 C 1.623(2) -0.0830(16) 0.0744(16) 0.075(8) Uani 1 1 d . . .
H23A H 1.7005 -0.1067 0.0567 0.089 Uiso 1 1 calc R . .
C24 C 1.573(2) -0.1435(17) 0.0908(14) 0.063(7) Uani 1 1 d . . .
H24A H 1.6141 -0.2097 0.0820 0.076 Uiso 1 1 calc R . .
C25 C 1.4592(15) -0.1033(15) 0.1215(13) 0.049(6) Uani 1 1 d . . .
H25A H 1.4232 -0.1444 0.1331 0.058 Uiso 1 1 calc R . .
C26 C 1.0584(17) 0.1791(14) 0.6185(10) 0.037(4) Uani 1 1 d . . .
H26A H 1.1145 0.1286 0.6393 0.044 Uiso 1 1 calc R . .
H26B H 0.9852 0.1906 0.6514 0.044 Uiso 1 1 calc R . .
C27 C 1.0776(15) 0.2669(13) 0.6227(12) 0.042(5) Uani 1 1 d . . .
H27A H 1.0719 0.2847 0.6769 0.050 Uiso 1 1 calc R . .
H27B H 1.0186 0.3183 0.6050 0.050 Uiso 1 1 calc R . .
C28 C 1.1902(16) 0.2583(11) 0.5748(12) 0.038(5) Uani 1 1 d . . .
C29 C 1.2761(17) 0.2528(13) 0.6062(13) 0.046(5) Uani 1 1 d . . .
H29B H 1.2667 0.2541 0.6603 0.055 Uiso 1 1 calc R . .
C30 C 1.3746(17) 0.2457(15) 0.5621(13) 0.049(5) Uani 1 1 d . . .
H30B H 1.4343 0.2401 0.5840 0.059 Uiso 1 1 calc R . .
C31 C 1.3829(14) 0.2469(12) 0.4847(12) 0.038(5) Uani 1 1 d . . .
H31B H 1.4493 0.2427 0.4515 0.046 Uiso 1 1 calc R . .
C32 C 1.2953(14) 0.2541(12) 0.4556(12) 0.037(4) Uani 1 1 d . . .
H32B H 1.3023 0.2561 0.4019 0.044 Uiso 1 1 calc R . .
C33 C 0.813(2) 0.2906(19) 0.2204(15) 0.071(7) Uani 1 1 d . . .
H33B H 0.8031 0.3551 0.2077 0.085 Uiso 1 1 calc R . .
H33C H 0.7412 0.2932 0.2486 0.085 Uiso 1 1 calc R . .
C34 C 0.851(2) 0.227(2) 0.1459(13) 0.069(8) Uani 1 1 d . . .
H34A H 0.8757 0.1605 0.1584 0.082 Uiso 1 1 calc R . .
H34B H 0.7878 0.2412 0.1222 0.082 Uiso 1 1 calc R . .
C35 C 0.9461(17) 0.2369(16) 0.0869(12) 0.051(6) Uani 1 1 d . . .
C36 C 0.946(2) 0.2391(17) 0.0093(14) 0.065(7) Uani 1 1 d . . .
H36A H 0.8927 0.2266 -0.0095 0.078 Uiso 1 1 calc R . .
C37 C 1.026(2) 0.2598(18) -0.0408(14) 0.064(7) Uani 1 1 d . . .
H37A H 1.0256 0.2637 -0.0936 0.077 Uiso 1 1 calc R . .
C38 C 1.1041(19) 0.2746(15) -0.0114(13) 0.053(6) Uani 1 1 d . . .
H38A H 1.1596 0.2889 -0.0436 0.064 Uiso 1 1 calc R . .
C39 C 1.1001(16) 0.2680(12) 0.0660(12) 0.042(5) Uani 1 1 d . . .
H39A H 1.1540 0.2785 0.0861 0.050 Uiso 1 1 calc R . .
C40 C 0.924(3) 0.4991(17) 0.1247(19) 0.111(12) Uani 1 1 d D . .
H40A H 0.8865 0.4605 0.1482 0.167 Uiso 1 1 calc R . .
H40B H 1.0028 0.4678 0.1248 0.167 Uiso 1 1 calc R . .
H40C H 0.9162 0.5073 0.0719 0.167 Uiso 1 1 calc R . .
C41 C 0.876(2) 0.592(2) 0.1691(17) 0.083(9) Uani 1 1 d D . .
C42 C 1.608(3) 0.321(3) -0.054(2) 0.140(16) Uani 1 1 d D . .
H42A H 1.6390 0.2844 -0.1039 0.209 Uiso 1 1 calc R . .
H42B H 1.6463 0.3610 -0.0485 0.209 Uiso 1 1 calc R . .
H42C H 1.5294 0.3597 -0.0486 0.209 Uiso 1 1 calc R . .
C43 C 1.622(2) 0.255(2) 0.007(2) 0.084(9) Uani 1 1 d D . .
C44 C 1.458(4) 0.295(5) 0.256(4) 0.28(5) Uani 1 1 d D . .
H44A H 1.3948 0.2783 0.2652 0.418 Uiso 1 1 calc R . .
H44B H 1.4785 0.3000 0.3046 0.418 Uiso 1 1 calc R . .
H44C H 1.5205 0.2465 0.2203 0.418 Uiso 1 1 calc R . .
C45 C 1.429(8) 0.387(6) 0.222(5) 0.43(11) Uani 1 1 d D . .

loop_
_atom_site_aniso_label
_atom_site_aniso_U_11
_atom_site_aniso_U_22
_atom_site_aniso_U_33
_atom_site_aniso_U_23
_atom_site_aniso_U_13
_atom_site_aniso_U_12
Mn1 0.0206(11) 0.0223(12) 0.0194(13) -0.0016(10) -0.0011(10) -0.0069(9)
Mn2 0.0279(13) 0.0240(13) 0.0209(14) -0.0024(10) -0.0023(11) -0.0120(11)
Mn3 0.0262(13) 0.0275(13) 0.0243(15) -0.0058(11) 0.0015(11) -0.0120(11)
Mn4 0.0314(14) 0.0323(14) 0.0229(14) -0.0031(11) -0.0039(11) -0.0173(12)
Mn5 0.0291(14) 0.0309(14) 0.0268(15) 0.0033(11) -0.0097(12) -0.0113(12)
Mn6 0.0255(13) 0.0281(14) 0.0276(15) -0.0036(11) -0.0012(11) -0.0063(11)
Mn7 0.0322(14) 0.0289(14) 0.0295(16) 0.0012(11) -0.0070(12) -0.0136(12)
Mn8 0.0336(14) 0.0302(14) 0.0260(15) -0.0034(11) -0.0008(12) -0.0196(12)
Mn9 0.0315(14) 0.0284(14) 0.0300(15) -0.0011(11) -0.0071(12) -0.0155(12)
Cl1 0.113(7) 0.079(5) 0.102(7) -0.017(5) -0.011(5) -0.044(5)
O1 0.035(7) 0.027(7) 0.039(8) -0.022(6) -0.001(6) -0.001(6)
O2 0.047(8) 0.022(6) 0.039(8) -0.004(5) -0.012(6) -0.007(6)
O3 0.023(6) 0.047(8) 0.047(8) 0.005(6) -0.010(6) -0.023(6)
O4 0.027(6) 0.031(6) 0.028(7) -0.006(5) -0.003(5) -0.018(5)
O5 0.051(8) 0.029(7) 0.037(8) 0.009(6) -0.002(6) -0.023(6)
O6 0.055(8) 0.048(8) 0.033(8) 0.030(6) -0.026(7) -0.030(7)
O7 0.045(7) 0.030(7) 0.032(7) -0.003(5) -0.010(6) -0.014(6)
O8 0.038(7) 0.036(7) 0.036(8) -0.012(6) 0.005(6) -0.019(6)
O9 0.024(6) 0.022(6) 0.037(7) 0.003(5) -0.011(5) 0.001(5)
O10 0.029(6) 0.040(7) 0.027(7) 0.001(5) -0.004(5) -0.023(6)
O11 0.042(7) 0.049(8) 0.035(8) -0.007(6) -0.004(6) -0.029(7)
O12 0.052(8) 0.055(8) 0.031(8) 0.000(6) -0.013(7) -0.029(7)
O13 0.042(7) 0.026(7) 0.040(8) 0.006(6) -0.001(6) -0.008(6)
O14 0.031(7) 0.054(9) 0.037(9) -0.001(7) 0.005(6) 0.006(6)
O15 0.033(7) 0.022(6) 0.067(10) -0.003(6) -0.001(7) -0.004(5)
O16 0.007(5) 0.021(5) 0.033(7) 0.004(5) -0.001(5) 0.002(4)
O17 0.022(6) 0.041(7) 0.043(8) 0.009(6) -0.014(6) -0.008(6)
O18 0.037(7) 0.027(6) 0.030(8) -0.002(5) -0.012(6) 0.005(5)
O19 0.027(6) 0.036(7) 0.019(6) -0.011(5) -0.001(5) -0.012(5)
O20 0.036(6) 0.030(6) 0.014(6) 0.000(5) 0.002(5) -0.013(5)
O21 0.042(7) 0.034(7) 0.035(8) 0.004(6) -0.016(6) -0.013(6)
O22 0.021(5) 0.025(6) 0.031(7) -0.001(5) -0.003(5) -0.011(5)
O23 0.038(7) 0.030(6) 0.028(7) 0.014(5) -0.022(5) -0.017(5)
O24 0.020(6) 0.018(5) 0.037(7) 0.000(5) -0.003(5) -0.004(5)
O25 0.028(6) 0.026(6) 0.021(6) 0.000(5) -0.007(5) -0.010(5)
O26 0.039(7) 0.037(7) 0.035(7) -0.004(6) -0.003(6) -0.022(6)
O27 0.016(5) 0.021(5) 0.022(6) -0.008(5) 0.006(5) -0.003(4)
O28 0.035(7) 0.029(7) 0.039(8) 0.001(6) -0.016(6) -0.004(5)
O29 0.057(8) 0.029(7) 0.039(8) -0.010(6) -0.006(7) -0.020(6)
O30 0.19(3) 0.16(3) 0.19(3) -0.05(2) 0.04(2) -0.13(2)
O31 0.21(3) 0.14(2) 0.23(4) -0.16(3) 0.01(3) -0.04(2)
O32 0.16(3) 0.17(3) 0.27(4) -0.08(3) -0.16(3) 0.09(2)
O33 0.43(7) 0.28(5) 0.30(5) 0.20(4) -0.24(5) -0.27(5)
N1 0.050(10) 0.033(9) 0.046(10) 0.012(7) -0.027(8) -0.023(8)
N2 0.036(8) 0.038(9) 0.037(10) 0.007(7) -0.008(7) -0.021(7)
N3 0.042(9) 0.037(9) 0.037(10) -0.010(7) -0.024(8) -0.005(7)
N4 0.076(17) 0.13(3) 0.09(2) -0.004(18) 0.008(15) -0.050(18)
N5 0.21(5) 0.26(6) 0.24(5) 0.14(5) -0.13(4) -0.12(4)
N6 1.1(3) 0.42(17) 1.2(4) 0.2(2) -1.0(4) -0.2(2)
C1 0.024(9) 0.038(11) 0.052(13) -0.003(10) -0.006(9) -0.007(8)
C2 0.058(14) 0.043(13) 0.085(19) 0.003(12) -0.039(14) -0.001(11)
C3 0.025(9) 0.035(10) 0.045(12) -0.003(9) 0.002(9) -0.014(8)
C4 0.035(11) 0.053(13) 0.054(14) -0.018(11) -0.016(10) -0.006(9)
C5 0.054(12) 0.036(10) 0.031(11) -0.001(9) -0.006(9) -0.025(9)
C6 0.12(2) 0.042(14) 0.11(2) 0.017(14) -0.05(2) -0.058(16)
C7 0.042(11) 0.021(9) 0.041(12) 0.001(8) -0.007(9) -0.008(8)
C8 0.098(19) 0.053(14) 0.060(16) 0.000(12) -0.010(14) -0.051(14)
C9 0.014(7) 0.027(9) 0.033(10) 0.014(7) -0.005(7) -0.009(7)
C10 0.011(8) 0.047(11) 0.037(11) 0.002(9) -0.002(7) -0.005(7)
C11 0.054(12) 0.033(10) 0.032(11) -0.008(8) -0.005(10) -0.019(9)
C12 0.055(13) 0.085(16) 0.030(11) 0.004(11) -0.020(10) -0.050(12)
C13 0.027(9) 0.033(10) 0.036(12) -0.010(9) -0.001(9) 0.006(8)
C14 0.070(17) 0.13(2) 0.030(14) 0.036(15) -0.005(13) 0.008(16)
C15 0.026(9) 0.037(10) 0.028(10) 0.004(8) -0.021(8) -0.003(8)
C16 0.044(11) 0.044(11) 0.041(12) -0.001(9) -0.011(10) -0.018(9)
C17 0.036(10) 0.036(10) 0.048(13) 0.009(9) -0.015(10) -0.022(9)
C18 0.030(10) 0.056(13) 0.061(16) 0.004(11) -0.035(11) 0.020(9)
C19 0.025(9) 0.039(10) 0.063(14) -0.002(10) -0.022(9) -0.013(8)
C20 0.047(12) 0.047(12) 0.061(15) 0.000(11) 0.005(11) -0.025(10)
C21 0.038(11) 0.043(11) 0.059(14) -0.003(10) -0.018(10) -0.023(9)
C22 0.038(12) 0.071(17) 0.079(18) -0.009(14) 0.011(12) -0.026(12)
C23 0.054(14) 0.042(13) 0.09(2) -0.036(13) 0.034(14) -0.012(11)
C24 0.081(17) 0.056(14) 0.062(16) 0.004(12) -0.002(13) -0.046(14)
C25 0.026(10) 0.054(13) 0.068(15) 0.001(11) 0.016(10) -0.032(10)
C26 0.056(12) 0.055(12) 0.015(9) 0.003(8) -0.013(9) -0.036(10)
C27 0.034(10) 0.046(11) 0.057(14) -0.011(10) -0.019(10) -0.025(9)
C28 0.056(12) 0.017(8) 0.050(13) 0.002(8) -0.038(10) -0.010(8)
C29 0.056(13) 0.030(10) 0.052(14) 0.005(9) -0.030(11) -0.010(9)
C30 0.039(11) 0.062(14) 0.054(14) -0.002(11) -0.006(10) -0.031(11)
C31 0.019(9) 0.023(9) 0.058(14) -0.009(9) 0.003(9) 0.000(7)
C32 0.035(10) 0.031(10) 0.041(12) 0.003(8) -0.005(9) -0.013(8)
C33 0.069(17) 0.081(18) 0.066(18) -0.004(14) -0.001(14) -0.042(15)
C34 0.081(17) 0.13(2) 0.039(13) 0.013(14) -0.025(13) -0.080(18)
C35 0.049(12) 0.080(16) 0.032(12) 0.003(11) 0.000(10) -0.040(12)
C36 0.075(17) 0.074(17) 0.051(15) 0.015(13) -0.019(13) -0.034(14)
C37 0.064(15) 0.091(19) 0.042(14) 0.006(13) -0.007(12) -0.039(15)
C38 0.062(14) 0.060(14) 0.056(15) 0.032(12) -0.032(12) -0.036(12)
C39 0.042(11) 0.027(10) 0.048(13) -0.001(9) -0.035(10) 0.006(8)
C40 0.13(3) 0.07(2) 0.13(3) 0.03(2) -0.07(3) -0.02(2)
C41 0.07(2) 0.11(3) 0.057(19) -0.013(17) 0.010(15) -0.041(19)
C42 0.08(2) 0.12(3) 0.17(4) -0.04(3) 0.03(3) -0.03(2)
C43 0.059(17) 0.07(2) 0.11(3) -0.001(18) -0.014(19) -0.015(15)
C44 0.08(3) 0.41(11) 0.30(8) -0.27(8) 0.04(4) -0.09(6)
C45 0.22(8) 0.46(18) 0.53(17) -0.36(15) -0.23(10) 0.03(9)

loop_
_atom_type_symbol
_atom_type_description
_atom_type_scat_dispersion_real
_atom_type_scat_dispersion_imag
_atom_type_scat_source
C C 0.0033 0.0016 'International Tables Vol C Tables 4.2.6.8 and 6.1.1.4'
H H 0.0000 0.0000 'International Tables Vol C Tables 4.2.6.8 and 6.1.1.4'
N N 0.0061 0.0033 'International Tables Vol C Tables 4.2.6.8 and 6.1.1.4'
O O 0.0106 0.0060 'International Tables Vol C Tables 4.2.6.8 and 6.1.1.4'
Mn Mn 0.3368 0.7283 'International Tables Vol C Tables 4.2.6.8 and 6.1.1.4'
Cl Cl 0.1484 0.1585 'International Tables Vol C Tables 4.2.6.8 and 6.1.1.4'

loop_
_geom_angle_atom_site_label_1
_geom_angle_atom_site_label_2
_geom_angle_atom_site_label_3
_geom_angle
_geom_angle_site_symmetry_1
_geom_angle_site_symmetry_3
_geom_angle_publ_flag
O25 Mn1 O21 98.2(5) . . ?
O25 Mn1 O25 80.9(5) . 2_756 ?
O21 Mn1 O25 174.6(5) . 2_756 ?
O25 Mn1 O24 177.8(4) . . ?
O21 Mn1 O24 81.6(5) . . ?
O25 Mn1 O24 99.1(5) 2_756 . ?
O25 Mn1 O16 89.6(4) . . ?
O21 Mn1 O16 92.3(4) . . ?
O25 Mn1 O16 93.0(4) 2_756 . ?
O24 Mn1 O16 92.6(4) . . ?
O25 Mn1 Mn6 138.7(3) . . ?
O21 Mn1 Mn6 42.1(4) . . ?
O25 Mn1 Mn6 139.7(4) 2_756 . ?
O24 Mn1 Mn6 41.6(3) . . ?
O16 Mn1 Mn6 82.9(3) . . ?
O25 Mn1 Mn1 40.5(3) . 2_756 ?
O21 Mn1 Mn1 138.5(4) . 2_756 ?
O25 Mn1 Mn1 40.5(3) 2_756 2_756 ?
O24 Mn1 Mn1 139.5(4) . 2_756 ?
O16 Mn1 Mn1 91.7(3) . 2_756 ?
Mn6 Mn1 Mn1 174.53(14) . 2_756 ?
O25 Mn2 O19 91.7(5) . . ?
O25 Mn2 O22 94.6(5) . . ?
O19 Mn2 O22 173.5(5) . . ?
O25 Mn2 O23 175.3(5) . . ?
O19 Mn2 O23 86.9(5) . . ?
O22 Mn2 O23 86.9(5) . . ?
O25 Mn2 O4 97.3(4) . . ?
O19 Mn2 O4 86.9(4) . . ?
O22 Mn2 O4 90.6(4) . . ?
O23 Mn2 O4 87.1(4) . . ?
O25 Mn2 O10 96.8(4) . . ?
O19 Mn2 O10 83.4(4) . . ?
O22 Mn2 O10 97.5(4) . . ?
O23 Mn2 O10 78.6(4) . . ?
O4 Mn2 O10 163.0(4) . . ?
O25 Mn2 Mn4 128.1(3) . . ?
O19 Mn2 Mn4 37.3(4) . . ?
O22 Mn2 Mn4 136.2(4) . . ?
O23 Mn2 Mn4 51.3(3) . . ?
O4 Mn2 Mn4 76.6(3) . . ?
O10 Mn2 Mn4 87.2(3) . . ?
O25 Mn2 Mn5 91.5(3) . . ?
O19 Mn2 Mn5 141.5(3) . . ?
O22 Mn2 Mn5 36.7(3) . . ?
O23 Mn2 Mn5 92.4(4) . . ?
O4 Mn2 Mn5 54.7(3) . . ?
O10 Mn2 Mn5 134.2(3) . . ?
Mn4 Mn2 Mn5 121.54(11) . . ?
O25 Mn2 Mn7 143.1(3) . . ?
O19 Mn2 Mn7 125.1(4) . . ?
O22 Mn2 Mn7 48.8(3) . . ?
O23 Mn2 Mn7 38.2(3) . . ?
O4 Mn2 Mn7 88.4(3) . . ?
O10 Mn2 Mn7 85.9(3) . . ?
Mn4 Mn2 Mn7 88.66(10) . . ?
Mn5 Mn2 Mn7 62.41(9) . . ?
O25 Mn2 Mn3 89.6(3) . . ?
O19 Mn2 Mn3 35.3(3) . . ?
O22 Mn2 Mn3 146.2(3) . . ?
O23 Mn2 Mn3 86.7(3) . . ?
O4 Mn2 Mn3 122.1(3) . . ?
O10 Mn2 Mn3 48.6(3) . . ?
Mn4 Mn2 Mn3 55.60(8) . . ?
Mn5 Mn2 Mn3 176.76(11) . . ?
Mn7 Mn2 Mn3 117.94(10) . . ?
O25 Mn2 Mn8 142.8(3) . . ?
O19 Mn2 Mn8 78.5(3) . . ?
O22 Mn2 Mn8 97.3(3) . . ?
O23 Mn2 Mn8 32.5(3) . . ?
O4 Mn2 Mn8 117.5(3) . . ?
O10 Mn2 Mn8 46.8(3) . . ?
Mn4 Mn2 Mn8 55.76(7) . . ?
Mn5 Mn2 Mn8 118.35(11) . . ?
Mn7 Mn2 Mn8 56.08(8) . . ?
Mn3 Mn2 Mn8 61.86(8) . . ?
O21 Mn3 O19 90.1(5) . . ?
O21 Mn3 O13 96.7(5) . . ?
O19 Mn3 O13 173.2(5) . . ?
O21 Mn3 O20 165.6(5) . . ?
O19 Mn3 O20 80.3(5) . . ?
O13 Mn3 O20 93.0(5) . . ?
O21 Mn3 O7 95.5(5) . . ?
O19 Mn3 O7 91.1(5) . . ?
O13 Mn3 O7 88.4(5) . . ?
O20 Mn3 O7 95.3(5) . . ?
O21 Mn3 O10 89.9(5) . . ?
O19 Mn3 O10 83.7(4) . . ?
O13 Mn3 O10 96.2(4) . . ?
O20 Mn3 O10 78.6(4) . . ?
O7 Mn3 O10 172.5(5) . . ?
O21 Mn3 Mn4 130.3(4) . . ?
O19 Mn3 Mn4 40.8(3) . . ?
O13 Mn3 Mn4 132.4(4) . . ?
O20 Mn3 Mn4 42.6(3) . . ?
O7 Mn3 Mn4 81.6(4) . . ?
O10 Mn3 Mn4 90.9(3) . . ?
O21 Mn3 Mn2 84.4(4) . . ?
O19 Mn3 Mn2 35.7(3) . . ?
O13 Mn3 Mn2 144.7(4) . . ?
O20 Mn3 Mn2 81.6(3) . . ?
O7 Mn3 Mn2 126.7(3) . . ?
O10 Mn3 Mn2 48.6(3) . . ?
Mn4 Mn3 Mn2 60.47(9) . . ?
O21 Mn3 Mn8 135.5(4) . . ?
O19 Mn3 Mn8 78.3(4) . . ?
O13 Mn3 Mn8 96.6(4) . . ?
O20 Mn3 Mn8 32.1(3) . . ?
O7 Mn3 Mn8 127.1(4) . . ?
O10 Mn3 Mn8 46.5(3) . . ?
Mn4 Mn3 Mn8 56.81(8) . . ?
Mn2 Mn3 Mn8 61.31(8) . . ?
O19 Mn4 O20 81.7(5) . . ?
O19 Mn4 O11 171.6(5) . . ?
O20 Mn4 O11 93.2(5) . . ?
O19 Mn4 O3 92.1(5) . . ?
O20 Mn4 O3 167.5(5) . . ?
O11 Mn4 O3 91.6(5) . . ?
O19 Mn4 O8 93.2(5) . . ?
O20 Mn4 O8 94.8(5) . . ?
O11 Mn4 O8 93.9(5) . . ?
O3 Mn4 O8 96.5(5) . . ?
O19 Mn4 O23 78.0(4) . . ?
O20 Mn4 O23 77.6(4) . . ?
O11 Mn4 O23 94.5(4) . . ?
O3 Mn4 O23 90.4(4) . . ?
O8 Mn4 O23 169.0(5) . . ?
O19 Mn4 Mn3 41.3(3) . . ?
O20 Mn4 Mn3 43.7(3) . . ?
O11 Mn4 Mn3 135.7(4) . . ?
O3 Mn4 Mn3 132.7(4) . . ?
O8 Mn4 Mn3 82.4(4) . . ?
O23 Mn4 Mn3 86.7(3) . . ?
O19 Mn4 Mn8 88.0(3) . . ?
O20 Mn4 Mn8 40.0(3) . . ?
O11 Mn4 Mn8 83.8(3) . . ?
O3 Mn4 Mn8 129.5(4) . . ?
O8 Mn4 Mn8 134.0(3) . . ?
O23 Mn4 Mn8 40.3(3) . . ?
Mn3 Mn4 Mn8 68.80(9) . . ?
O19 Mn4 Mn2 38.1(3) . . ?
O20 Mn4 Mn2 84.9(3) . . ?
O11 Mn4 Mn2 135.2(4) . . ?
O3 Mn4 Mn2 83.6(4) . . ?
O8 Mn4 Mn2 130.9(4) . . ?
O23 Mn4 Mn2 41.3(3) . . ?
Mn3 Mn4 Mn2 63.93(9) . . ?
Mn8 Mn4 Mn2 66.37(8) . . ?
O22 Mn5 O24 91.7(5) . 2_756 ?
O22 Mn5 O28 82.0(5) . . ?
O24 Mn5 O28 168.3(5) 2_756 . ?
O22 Mn5 O17 170.2(5) . . ?
O24 Mn5 O17 95.6(5) 2_756 . ?
O28 Mn5 O17 89.6(5) . . ?
O22 Mn5 O2 97.4(5) . . ?
O24 Mn5 O2 98.2(5) 2_756 . ?
O28 Mn5 O2 92.5(5) . . ?
O17 Mn5 O2 88.0(5) . . ?
O22 Mn5 O4 82.6(4) . . ?
O24 Mn5 O4 90.5(4) 2_756 . ?
O28 Mn5 O4 78.9(4) . . ?
O17 Mn5 O4 90.9(4) . . ?
O2 Mn5 O4 171.3(5) . . ?
O22 Mn5 Mn2 37.3(3) . . ?
O24 Mn5 Mn2 85.6(3) 2_756 . ?
O28 Mn5 Mn2 83.4(4) . . ?
O17 Mn5 Mn2 136.9(4) . . ?
O2 Mn5 Mn2 134.7(4) . . ?
O4 Mn5 Mn2 46.0(3) . . ?
O22 Mn5 Mn7 46.4(4) . . ?
O24 Mn5 Mn7 137.9(3) 2_756 . ?
O28 Mn5 Mn7 35.9(4) . . ?
O17 Mn5 Mn7 125.5(4) . . ?
O2 Mn5 Mn7 92.3(4) . . ?
O4 Mn5 Mn7 81.3(3) . . ?
Mn2 Mn5 Mn7 59.25(8) . . ?
O24 Mn6 O21 83.3(5) . . ?
O24 Mn6 O18 96.0(5) . . ?
O21 Mn6 O18 178.9(5) . . ?
O24 Mn6 O14 179.1(6) . . ?
O21 Mn6 O14 96.2(6) . . ?
O18 Mn6 O14 84.5(5) . . ?
O24 Mn6 O15 91.2(5) . . ?
O21 Mn6 O15 93.1(5) . . ?
O18 Mn6 O15 87.8(5) . . ?
O14 Mn6 O15 89.6(6) . . ?
O24 Mn6 O29 93.7(5) . . ?
O21 Mn6 O29 87.8(5) . . ?
O18 Mn6 O29 91.4(5) . . ?
O14 Mn6 O29 85.5(5) . . ?
O15 Mn6 O29 175.1(5) . . ?
O24 Mn6 Mn1 43.2(3) . . ?
O21 Mn6 Mn1 42.3(4) . . ?
O18 Mn6 Mn1 137.2(4) . . ?
O14 Mn6 Mn1 136.6(4) . . ?
O15 Mn6 Mn1 82.2(3) . . ?
O29 Mn6 Mn1 101.7(3) . . ?
O5 Mn7 O23 168.6(5) . . ?
O5 Mn7 O28 93.0(5) . . ?
O23 Mn7 O28 96.2(5) . . ?
O5 Mn7 O26 93.1(5) . . ?
O23 Mn7 O26 77.8(5) . . ?
O28 Mn7 O26 173.8(5) . . ?
O5 Mn7 N3 88.9(5) . . ?
O23 Mn7 N3 98.1(5) . . ?
O28 Mn7 N3 88.1(6) . . ?
O26 Mn7 N3 91.2(6) . . ?
O5 Mn7 O22 98.8(5) . . ?
O23 Mn7 O22 77.7(4) . . ?
O28 Mn7 O22 72.3(5) . . ?
O26 Mn7 O22 107.5(5) . . ?
N3 Mn7 O22 159.2(5) . . ?
O5 Mn7 Mn8 132.5(4) . . ?
O23 Mn7 Mn8 38.8(3) . . ?
O28 Mn7 Mn8 134.5(4) . . ?
O26 Mn7 Mn8 39.3(3) . . ?
N3 Mn7 Mn8 92.0(4) . . ?
O22 Mn7 Mn8 96.8(3) . . ?
O5 Mn7 Mn2 136.4(4) . . ?
O23 Mn7 Mn2 39.2(3) . . ?
O28 Mn7 Mn2 82.8(4) . . ?
O26 Mn7 Mn2 93.3(4) . . ?
N3 Mn7 Mn2 134.1(4) . . ?
O22 Mn7 Mn2 38.6(3) . . ?
Mn8 Mn7 Mn2 65.06(9) . . ?
O5 Mn7 Mn5 94.0(4) . . ?
O23 Mn7 Mn5 89.5(4) . . ?
O28 Mn7 Mn5 36.2(4) . . ?
O26 Mn7 Mn5 143.8(4) . . ?
N3 Mn7 Mn5 124.3(4) . . ?
O22 Mn7 Mn5 36.3(3) . . ?
Mn8 Mn7 Mn5 123.25(11) . . ?
Mn2 Mn7 Mn5 58.34(8) . . ?
O23 Mn8 O20 90.4(5) . . ?
O23 Mn8 O26 80.3(5) . . ?
O20 Mn8 O26 167.2(5) . . ?
O23 Mn8 N1 172.0(5) . . ?
O20 Mn8 N1 96.9(5) . . ?
O26 Mn8 N1 92.0(5) . . ?
O23 Mn8 O12 93.5(5) . . ?
O20 Mn8 O12 89.3(5) . . ?
O26 Mn8 O12 99.9(5) . . ?
N1 Mn8 O12 90.1(6) . . ?
O23 Mn8 O10 79.4(4) . . ?
O20 Mn8 O10 79.1(4) . . ?
O26 Mn8 O10 90.5(5) . . ?
N1 Mn8 O10 98.5(5) . . ?
O12 Mn8 O10 166.2(4) . . ?
O23 Mn8 Mn4 53.0(3) . . ?
O20 Mn8 Mn4 40.6(4) . . ?
O26 Mn8 Mn4 132.6(4) . . ?
N1 Mn8 Mn4 134.9(4) . . ?
O12 Mn8 Mn4 78.0(3) . . ?
O10 Mn8 Mn4 88.4(3) . . ?
O23 Mn8 Mn7 39.8(3) . . ?
O20 Mn8 Mn7 130.1(4) . . ?
O26 Mn8 Mn7 40.8(4) . . ?
N1 Mn8 Mn7 132.7(4) . . ?
O12 Mn8 Mn7 94.5(4) . . ?
O10 Mn8 Mn7 87.6(3) . . ?
Mn4 Mn8 Mn7 91.83(10) . . ?
O23 Mn8 Mn2 34.1(3) . . ?
O20 Mn8 Mn2 78.4(3) . . ?
O26 Mn8 Mn2 88.9(4) . . ?
N1 Mn8 Mn2 144.5(4) . . ?
O12 Mn8 Mn2 124.6(4) . . ?
O10 Mn8 Mn2 46.1(3) . . ?
Mn4 Mn8 Mn2 57.87(8) . . ?
Mn7 Mn8 Mn2 58.86(8) . . ?
O23 Mn8 Mn3 83.3(3) . . ?
O20 Mn8 Mn3 33.3(3) . . ?
O26 Mn8 Mn3 135.6(4) . . ?
N1 Mn8 Mn3 100.9(4) . . ?
O12 Mn8 Mn3 122.1(4) . . ?
O10 Mn8 Mn3 45.8(3) . . ?
Mn4 Mn8 Mn3 54.39(8) . . ?
Mn7 Mn8 Mn3 115.68(10) . . ?
Mn2 Mn8 Mn3 56.83(8) . . ?
O22 Mn9 O6 88.8(4) . . ?
O22 Mn9 O1 97.2(4) . . ?
O6 Mn9 O1 88.7(5) . . ?
O22 Mn9 O9 90.2(4) . . ?
O6 Mn9 O9 92.8(5) . . ?
O1 Mn9 O9 172.5(5) . . ?
O22 Mn9 N2 167.5(5) . . ?
O6 Mn9 N2 87.2(5) . . ?
O1 Mn9 N2 94.6(5) . . ?
O9 Mn9 N2 78.2(5) . . ?
O22 Mn9 O27 102.4(4) . . ?
O6 Mn9 O27 168.8(4) . . ?
O1 Mn9 O27 90.7(4) . . ?
O9 Mn9 O27 86.4(4) . . ?
N2 Mn9 O27 81.7(5) . . ?
O31 Cl1 O30 112(2) . . ?
O31 Cl1 O33 116(3) . . ?
O30 Cl1 O33 109(2) . . ?
O31 Cl1 O32 109(2) . . ?
O30 Cl1 O32 107(2) . . ?
O33 Cl1 O32 103(3) . . ?
C1 O1 Mn9 124.8(12) . . ?
C1 O2 Mn5 127.0(12) . . ?
C3 O3 Mn4 129.3(11) . . ?
C3 O4 Mn2 128.6(11) . . ?
C3 O4 Mn5 139.4(11) . . ?
Mn2 O4 Mn5 79.3(3) . . ?
C5 O5 Mn7 126.0(12) . . ?
C5 O6 Mn9 140.4(12) . . ?
C7 O7 Mn3 124.6(11) . . ?
C7 O8 Mn4 126.2(12) . . ?
C9 O9 Mn9 146.2(10) . . ?
C9 O10 Mn2 126.1(10) . . ?
C9 O10 Mn3 135.3(10) . . ?
Mn2 O10 Mn3 82.8(3) . . ?
C9 O10 Mn8 122.8(9) . . ?
Mn2 O10 Mn8 87.1(4) . . ?
Mn3 O10 Mn8 87.6(4) . . ?
C11 O11 Mn4 126.8(12) . . ?
C11 O12 Mn8 125.5(12) . . ?
C13 O13 Mn3 131.0(12) . . ?
C13 O14 Mn6 132.6(13) . . ?
C15 O15 Mn6 124.5(11) . . ?
C15 O16 Mn1 125.2(10) . . ?
C17 O17 Mn5 126.2(12) 2_756 . ?
C17 O18 Mn6 129.3(12) . . ?
Mn4 O19 Mn3 97.9(5) . . ?
Mn4 O19 Mn2 104.7(6) . . ?
Mn3 O19 Mn2 108.9(5) . . ?
Mn8 O20 Mn4 99.5(5) . . ?
Mn8 O20 Mn3 114.6(5) . . ?
Mn4 O20 Mn3 93.7(5) . . ?
Mn3 O21 Mn6 129.0(7) . . ?
Mn3 O21 Mn1 135.5(7) . . ?
Mn6 O21 Mn1 95.6(6) . . ?
Mn5 O22 Mn2 106.0(5) . . ?
Mn5 O22 Mn9 117.3(5) . . ?
Mn2 O22 Mn9 122.4(6) . . ?
Mn5 O22 Mn7 97.3(5) . . ?
Mn2 O22 Mn7 92.7(4) . . ?
Mn9 O22 Mn7 116.0(4) . . ?
Mn8 O23 Mn7 101.4(5) . . ?
Mn8 O23 Mn2 113.5(5) . . ?
Mn7 O23 Mn2 102.7(5) . . ?
Mn8 O23 Mn4 86.7(5) . . ?
Mn7 O23 Mn4 163.1(6) . . ?
Mn2 O23 Mn4 87.4(4) . . ?
Mn6 O24 Mn5 127.5(6) . 2_756 ?
Mn6 O24 Mn1 95.2(5) . . ?
Mn5 O24 Mn1 133.7(6) 2_756 . ?
Mn2 O25 Mn1 131.1(6) . . ?
Mn2 O25 Mn1 128.6(6) . 2_756 ?
Mn1 O25 Mn1 99.1(5) . 2_756 ?
C19 O26 Mn8 127.3(11) . . ?
C19 O26 Mn7 132.5(10) . . ?
Mn8 O26 Mn7 99.8(5) . . ?
C26 O27 Mn9 122.8(9) . . ?
C33 O28 Mn7 125.7(13) . . ?
C33 O28 Mn5 126.3(13) . . ?
Mn7 O28 Mn5 107.8(6) . . ?
C25 N1 C21 119.4(16) . . ?
C25 N1 Mn8 116.3(11) . . ?
C21 N1 Mn8 124.2(13) . . ?
C28 N2 C32 117.2(17) . . ?
C28 N2 Mn9 124.3(12) . . ?
C32 N2 Mn9 116.9(13) . . ?
C39 N3 C35 118.8(17) . . ?
C39 N3 Mn7 118.8(12) . . ?
C35 N3 Mn7 122.0(14) . . ?
O1 C1 O2 123.8(17) . . ?
O1 C1 C2 118.1(18) . . ?
O2 C1 C2 118.1(18) . . ?
O4 C3 O3 121.8(15) . . ?
O4 C3 C4 122.6(16) . . ?
O3 C3 C4 115.4(16) . . ?
O6 C5 O5 123.8(16) . . ?
O6 C5 C6 122.7(19) . . ?
O5 C5 C6 113.5(18) . . ?
O8 C7 O7 125.1(16) . . ?
O8 C7 C8 116.9(19) . . ?
O7 C7 C8 117.8(18) . . ?
O9 C9 O10 120.9(14) . . ?
O9 C9 C10 119.6(15) . . ?
O10 C9 C10 119.5(15) . . ?
O12 C11 O11 125.7(18) . . ?
O12 C11 C12 118.8(17) . . ?
O11 C11 C12 115.5(16) . . ?
O14 C13 O13 129.4(17) . . ?
O14 C13 C14 116.1(18) . . ?
O13 C13 C14 114.5(18) . . ?
O16 C15 O15 124.9(15) . . ?
O16 C15 C16 118.4(15) . . ?
O15 C15 C16 116.5(15) . . ?
O18 C17 O17 126.2(18) . 2_756 ?
O18 C17 C18 118.2(18) . . ?
O17 C17 C18 115.5(18) 2_756 . ?
O26 C19 C20 110.8(15) . . ?
C19 C20 C21 116.7(18) . . ?
N1 C21 C22 118.7(19) . . ?
N1 C21 C20 121.1(17) . . ?
C22 C21 C20 120.0(18) . . ?
C23 C22 C21 121(2) . . ?
C24 C23 C22 120(2) . . ?
C23 C24 C25 117(2) . . ?
N1 C25 C24 124.0(16) . . ?
O27 C26 C27 113.7(14) . . ?
C26 C27 C28 114.3(16) . . ?
N2 C28 C29 121(2) . . ?
N2 C28 C27 115.4(16) . . ?
C29 C28 C27 123.6(19) . . ?
C30 C29 C28 122(2) . . ?
C31 C30 C29 116.7(19) . . ?
C30 C31 C32 119.7(18) . . ?
N2 C32 C31 123.3(19) . . ?
O28 C33 C34 113(2) . . ?
C35 C34 C33 114.0(18) . . ?
N3 C35 C36 121.3(19) . . ?
N3 C35 C34 117.4(18) . . ?
C36 C35 C34 121(2) . . ?
C37 C36 C35 120(2) . . ?
C38 C37 C36 118(2) . . ?
C37 C38 C39 118(2) . . ?
N3 C39 C38 123.5(18) . . ?
N4 C41 C40 174(3) . . ?
N5 C43 C42 164(4) . . ?
N6 C45 C44 138(9) . . ?

loop_
_geom_bond_atom_site_label_1
_geom_bond_atom_site_label_2
_geom_bond_distance
_geom_bond_site_symmetry_2
_geom_bond_publ_flag
Mn1 O25 1.896(11) . ?
Mn1 O21 1.895(13) . ?
Mn1 O25 1.897(11) 2_756 ?
Mn1 O24 1.924(11) . ?
Mn1 O16 2.168(10) . ?
Mn1 Mn6 2.800(3) . ?
Mn1 Mn1 2.885(5) 2_756 ?
Mn2 O25 1.850(11) . ?
Mn2 O19 1.889(11) . ?
Mn2 O22 1.889(10) . ?
Mn2 O23 1.959(11) . ?
Mn2 O4 2.195(11) . ?
Mn2 O10 2.312(11) . ?
Mn2 Mn4 2.964(3) . ?
Mn2 Mn5 2.998(4) . ?
Mn2 Mn7 3.027(4) . ?
Mn2 Mn3 3.060(4) . ?
Mn2 Mn8 3.207(3) . ?
Mn3 O21 1.865(13) . ?
Mn3 O19 1.871(11) . ?
Mn3 O13 1.954(13) . ?
Mn3 O20 1.946(11) . ?
Mn3 O7 2.150(11) . ?
Mn3 O10 2.315(11) . ?
Mn3 Mn4 2.811(4) . ?
Mn3 Mn8 3.224(4) . ?
Mn4 O19 1.855(11) . ?
Mn4 O20 1.908(11) . ?
Mn4 O11 1.936(13) . ?
Mn4 O3 1.953(11) . ?
Mn4 O8 2.121(12) . ?
Mn4 O23 2.315(11) . ?
Mn4 Mn8 2.894(3) . ?
Mn5 O22 1.865(11) . ?
Mn5 O24 1.868(12) 2_756 ?
Mn5 O28 1.938(13) . ?
Mn5 O17 1.944(11) . ?
Mn5 O2 2.125(11) . ?
Mn5 O4 2.490(10) . ?
Mn5 Mn7 3.121(4) . ?
Mn6 O24 1.868(11) . ?
Mn6 O21 1.886(12) . ?
Mn6 O18 1.953(12) . ?
Mn6 O14 1.989(13) . ?
Mn6 O15 2.195(12) . ?
Mn6 O29 2.321(11) . ?
Mn7 O5 1.910(11) . ?
Mn7 O23 1.917(11) . ?
Mn7 O28 1.925(12) . ?
Mn7 O26 1.947(12) . ?
Mn7 N3 2.266(16) . ?
Mn7 O22 2.278(11) . ?
Mn7 Mn8 2.935(4) . ?
Mn8 O23 1.876(12) . ?
Mn8 O20 1.884(11) . ?
Mn8 O26 1.888(11) . ?
Mn8 N1 2.058(16) . ?
Mn8 O12 2.135(13) . ?
Mn8 O10 2.341(12) . ?
Mn9 O22 2.132(11) . ?
Mn9 O6 2.130(11) . ?
Mn9 O1 2.147(11) . ?
Mn9 O9 2.170(11) . ?
Mn9 N2 2.264(15) . ?
Mn9 O27 2.279(11) . ?
Cl1 O31 1.40(2) . ?
Cl1 O30 1.40(2) . ?
Cl1 O33 1.41(3) . ?
Cl1 O32 1.41(2) . ?
O1 C1 1.25(2) . ?
O2 C1 1.25(2) . ?
O3 C3 1.33(2) . ?
O4 C3 1.24(2) . ?
O5 C5 1.30(2) . ?
O6 C5 1.20(2) . ?
O7 C7 1.27(2) . ?
O8 C7 1.23(2) . ?
O9 C9 1.257(19) . ?
O10 C9 1.279(18) . ?
O11 C11 1.29(2) . ?
O12 C11 1.24(2) . ?
O13 C13 1.24(2) . ?
O14 C13 1.22(2) . ?
O15 C15 1.26(2) . ?
O16 C15 1.257(18) . ?
O17 C17 1.27(2) 2_756 ?
O18 C17 1.22(2) . ?
O24 Mn5 1.868(12) 2_756 ?
O25 Mn1 1.897(11) 2_756 ?
O26 C19 1.421(18) . ?
O27 C26 1.439(19) . ?
O28 C33 1.39(3) . ?
N1 C25 1.32(2) . ?
N1 C21 1.33(2) . ?
N2 C28 1.32(2) . ?
N2 C32 1.34(2) . ?
N3 C39 1.31(3) . ?
N3 C35 1.32(2) . ?
N4 C41 1.13(2) . ?
N5 C43 1.19(3) . ?
N6 C45 1.32(9) . ?
C1 C2 1.47(3) . ?
C3 C4 1.45(2) . ?
C5 C6 1.47(3) . ?
C7 C8 1.49(2) . ?
C9 C10 1.49(2) . ?
C11 C12 1.49(3) . ?
C13 C14 1.52(3) . ?
C15 C16 1.50(2) . ?
C17 O17 1.27(2) 2_756 ?
C17 C18 1.54(2) . ?
C19 C20 1.47(3) . ?
C20 C21 1.49(3) . ?
C21 C22 1.40(3) . ?
C22 C23 1.36(3) . ?
C23 C24 1.35(3) . ?
C24 C25 1.39(3) . ?
C26 C27 1.48(2) . ?
C27 C28 1.53(3) . ?
C28 C29 1.36(2) . ?
C29 C30 1.35(3) . ?
C30 C31 1.35(3) . ?
C31 C32 1.35(2) . ?
C33 C34 1.52(3) . ?
C34 C35 1.53(3) . ?
C35 C36 1.38(3) . ?
C36 C37 1.38(3) . ?
C37 C38 1.37(3) . ?
C38 C39 1.37(3) . ?
C40 C41 1.464(18) . ?
C42 C43 1.465(18) . ?
C44 C45 1.47(2) . ?
